data_7247470
loop_
_publ_author_name
'Por\;eba, Tomasz'
'\'Swi\;atkowski, Marcin'
'Confalonieri, Giorgia'

_publ_section_title
;
 Melting pseudosymmetry and thermal expansion in 3-benzoylpropionic acid
;
_journal_issue 42
_journal_name_full CrystEngComm
_journal_page_first 5932
_journal_page_last 5941
_journal_paper_doi 10.1039/D3CE00940H
_journal_volume 25
_journal_year 2023
_chemical_formula_moiety 'C10 H10 O3'
_chemical_formula_sum 'C10 H10 O3'
_chemical_formula_weight 178.18
_chemical_name_common '3-benzoylpropionic acid'
_chemical_name_systematic '3-benzoylpropionic acid'
_space_group_crystal_system monoclinic
_space_group_IT_number 14
_space_group_name_Hall '-P 2yn'
_space_group_name_H-M_alt 'P 1 21/n 1'
_atom_sites_solution_hydrogens difmap
_audit_creation_date 2023-06-07
_audit_creation_method
;
Olex2 1.5
(compiled 2023.03.06 svn.rbb2c1857 for OlexSys, GUI svn.r6748)
;
_audit_update_record
;
2023-07-20 deposited with the CCDC.	2023-10-04 downloaded from the CCDC.
;
_cell_angle_alpha 90
_cell_angle_beta 111.513(4)
_cell_angle_gamma 90
_cell_formula_units_Z 4
_cell_length_a 12.8072(4)
_cell_length_b 5.24245(15)
_cell_length_c 14.4951(4)
_cell_measurement_reflns_used 5197
_cell_measurement_temperature 279.99(10)
_cell_measurement_theta_max 78.4970
_cell_measurement_theta_min 3.9400
_cell_volume 905.42(5)
_computing_cell_refinement 'CrysAlisPro 1.171.42.68a (Rigaku OD, 2022)'
_computing_data_collection 'CrysAlisPro 1.171.42.68a (Rigaku OD, 2022)'
_computing_data_reduction 'CrysAlisPro 1.171.42.68a (Rigaku OD, 2022)'
_computing_molecular_graphics 'Olex2 1.5 (Dolomanov et al., 2009)'
_computing_publication_material 'Olex2 1.5 (Dolomanov et al., 2009)'
_computing_structure_refinement 'SHELXL 2017/1 (Sheldrick, 2015)'
_diffrn_ambient_environment air
_diffrn_ambient_temperature 279.99(10)
_diffrn_detector 'Hybrid Pixel Array Detector'
_diffrn_detector_area_resol_mean 5.8140
_diffrn_detector_type 'Pilatus 300K'
_diffrn_measured_fraction_theta_full 0.999
_diffrn_measured_fraction_theta_max 0.953
_diffrn_measurement_details
;
List of Runs (angles in degrees, time in seconds):

  # Type    Start    End  Width  t~exp~   \w     \q     \k     \f   Frames
#--------------------------------------------------------------------------
  1  \w    -26.00  27.00   0.50    0.50    --  -49.12  19.00 -60.00  106
  2  \w   -120.00 -41.00   0.50    0.50    --  -49.12-178.00 -90.00  158
  3  \w    -26.00  27.00   0.50    0.50    --  -49.12  19.00 -30.00  106
  4  \w    -26.00  27.00   0.50    0.50    --  -49.12  19.00   0.00  106
  5  \w    -23.00 121.00   0.50    0.50    --   49.12   0.00 -90.00  288
  6  \w     62.00 120.00   0.50    0.50    --   49.12 178.00 -30.00  116
  7  \w    -43.00 -13.00   0.50    2.50    --  -88.50  38.00 -60.00   60
  8  \w    -43.00 -13.00   0.50    2.50    --  -88.50  38.00 -30.00   60
  9  \w    -43.00 -13.00   0.50    2.50    --  -88.50  38.00   0.00   60
 10  \w    -43.00 -13.00   0.50    2.50    --  -88.50  38.00  30.00   60
 11  \w    -43.00 -13.00   0.50    2.50    --  -88.50  38.00 150.00   60
 12  \w   -160.00 -73.00   0.50    2.50    --  -88.50 -57.00-150.00  174
 13  \w     38.00  66.00   0.50    2.50    --  110.00 -57.00 -90.00   56
 14  \w     97.00 178.00   0.50    2.50    --  110.00  19.00 150.00  162
 15  \w     38.00  66.00   0.50    2.50    --  110.00 -57.00 -30.00   56
 16  \w     98.00 178.00   0.50    2.50    --  110.00  38.00  30.00  160
 17  \w     38.00  66.00   0.50    2.50    --  110.00 -57.00 150.00   56
 18  \w     38.00  66.00   0.50    2.50    --  110.00 -57.00 -60.00   56
 19  \w     45.00 105.00   0.50    2.50    --  110.00 -77.00  90.00  120
 20  \w     38.00  66.00   0.50    2.50    --  110.00 -57.00   0.00   56
 21  \w     97.00 178.00   0.50    2.50    --  110.00  19.00  90.00  162
 22  \w     38.00  66.00   0.50    2.50    --  110.00 -57.00 120.00   56
 23  \w   -114.00 -25.00   0.50    0.50    --  -49.12 -77.00 -30.00  178
 24  \w     26.00 114.00   0.50    0.50    --   49.12  77.00-120.00  176
 25  \w     26.00 114.00   0.50    0.50    --   49.12  77.00  60.00  176
 26  \w     62.00 120.00   0.50    0.50    --   49.12 178.00-150.00  116
 27  \w     37.00 125.00   0.50    0.50    --   49.12  19.00  30.00  176
;
_diffrn_measurement_device 'four-circle diffractometer'
_diffrn_measurement_device_type 'XtaLAB Synergy, Dualflex, Pilatus 300K'
_diffrn_measurement_method '\w scans'
_diffrn_orient_matrix_type 'CrysAlisPro convention (1999,Acta A55,543-557)'
_diffrn_orient_matrix_UB_11 0.0562699000
_diffrn_orient_matrix_UB_12 -0.1802820000
_diffrn_orient_matrix_UB_13 0.0882307000
_diffrn_orient_matrix_UB_21 0.1140991000
_diffrn_orient_matrix_UB_22 0.0421685000
_diffrn_orient_matrix_UB_23 -0.0107104000
_diffrn_orient_matrix_UB_31 0.0233931000
_diffrn_orient_matrix_UB_32 0.2281537000
_diffrn_orient_matrix_UB_33 0.0717323000
_diffrn_radiation_monochromator mirror
_diffrn_radiation_probe x-ray
_diffrn_radiation_type 'Cu K\a'
_diffrn_radiation_wavelength 1.54184
_diffrn_reflns_av_R_equivalents 0.0377
_diffrn_reflns_av_unetI/netI 0.0272
_diffrn_reflns_Laue_measured_fraction_full 0.999
_diffrn_reflns_Laue_measured_fraction_max 0.953
_diffrn_reflns_limit_h_max 14
_diffrn_reflns_limit_h_min -16
_diffrn_reflns_limit_k_max 6
_diffrn_reflns_limit_k_min -5
_diffrn_reflns_limit_l_max 18
_diffrn_reflns_limit_l_min -16
_diffrn_reflns_number 9383
_diffrn_reflns_point_group_measured_fraction_full 0.999
_diffrn_reflns_point_group_measured_fraction_max 0.953
_diffrn_reflns_theta_full 67.684
_diffrn_reflns_theta_max 80.150
_diffrn_reflns_theta_min 3.948
_diffrn_source 'micro-focus sealed X-ray tube'
_diffrn_source_type 'PhotonJet (Cu) X-ray Source'
_exptl_absorpt_coefficient_mu 0.803
_exptl_absorpt_correction_T_max 0.976
_exptl_absorpt_correction_T_min 0.821
_exptl_absorpt_correction_type analytical
_exptl_absorpt_process_details
;
CrysAlisPro 1.171.42.68a (Rigaku Oxford Diffraction, 2022)
Analytical numeric absorption correction using a multifaceted crystal
model based on expressions derived by R.C. Clark & J.S. Reid.
(Clark, R. C. & Reid, J. S. (1995). Acta Cryst. A51, 887-897)
Empirical absorption correction using spherical harmonics,
implemented in SCALE3 ABSPACK scaling algorithm.
;
_exptl_crystal_colour colourless
_exptl_crystal_colour_primary colourless
_exptl_crystal_density_diffrn 1.307
_exptl_crystal_description plate
_exptl_crystal_F_000 376
_exptl_crystal_size_max 0.293
_exptl_crystal_size_mid 0.288
_exptl_crystal_size_min 0.03
_refine_diff_density_max 0.136
_refine_diff_density_min -0.167
_refine_diff_density_rms 0.028
_refine_ls_extinction_method none
_refine_ls_goodness_of_fit_ref 1.061
_refine_ls_hydrogen_treatment refall
_refine_ls_matrix_type full
_refine_ls_number_parameters 158
_refine_ls_number_reflns 1891
_refine_ls_number_restraints 0
_refine_ls_restrained_S_all 1.061
_refine_ls_R_factor_all 0.0516
_refine_ls_R_factor_gt 0.0436
_refine_ls_shift/su_max 0.000
_refine_ls_shift/su_mean 0.000
_refine_ls_structure_factor_coef Fsqd
_refine_ls_weighting_details 'w=1/[\s^2^(Fo^2^)+(0.0574P)^2^+0.0899P] where P=(Fo^2^+2Fc^2^)/3'
_refine_ls_weighting_scheme calc
_refine_ls_wR_factor_gt 0.1207
_refine_ls_wR_factor_ref 0.1273
_reflns_Friedel_coverage 0.000
_reflns_number_gt 1520
_reflns_number_total 1891
_reflns_threshold_expression 'I > 2\s(I)'
_cod_data_source_file d3ce00940h2.cif
_cod_data_source_block tp_bacidup_11_280_00
_cod_depositor_comments 'Adding full bibliography for 7247467--7247477.cif.'
_cod_database_code 7247470
_shelx_shelxl_version_number 2017/1
_chemical_oxdiff_formula 'C10 H10 O3'
_shelx_space_group_comment
;
The symmetry employed for this shelxl refinement is uniquely defined
by the following loop, which should always be used as a source of
symmetry information in preference to the above space-group names.
They are only intended as comments.
;
_shelx_estimated_absorpt_t_max 0.976
_shelx_estimated_absorpt_t_min 0.799
_olex2_refinement_description
;
;
_olex2_submission_special_instructions 'No special instructions were received'
_oxdiff_exptl_absorpt_empirical_details
;
Empirical correction (ABSPACK) includes:
- Absorption correction using spherical harmonics
- Frame scaling
;
_oxdiff_exptl_absorpt_empirical_full_max 2.228
_oxdiff_exptl_absorpt_empirical_full_min 0.421

loop_
_space_group_symop_operation_xyz
'x, y, z'
'-x+1/2, y+1/2, -z+1/2'
'-x, -y, -z'
'x-1/2, -y-1/2, z-1/2'

loop_
_atom_site_label
_atom_site_type_symbol
_atom_site_fract_x
_atom_site_fract_y
_atom_site_fract_z
_atom_site_U_iso_or_equiv
_atom_site_adp_type
_atom_site_occupancy
_atom_site_site_symmetry_order
_atom_site_calc_flag
_atom_site_refinement_flags_posn
_atom_site_refinement_flags_adp
_atom_site_refinement_flags_occupancy
_atom_site_disorder_assembly
_atom_site_disorder_group
O3 O 0.65967(10) 0.4938(2) 0.47656(7) 0.0918(4) Uani 1 1 d . . . . .
O1 O 0.87553(10) 0.4946(3) 0.40579(9) 0.0997(4) Uani 1 1 d . . . . .
O2 O 0.93732(13) 0.7782(3) 0.52628(10) 0.1017(4) Uani 1 1 d . . . . .
C5 C 0.51866(11) 0.3522(3) 0.32977(9) 0.0632(3) Uani 1 1 d . . . . .
C4 C 0.61534(12) 0.5160(3) 0.38748(10) 0.0665(4) Uani 1 1 d . . . . .
C6 C 0.47087(14) 0.3588(3) 0.22689(10) 0.0766(4) Uani 1 1 d . . . . .
C1 C 0.86198(14) 0.6923(3) 0.44598(13) 0.0821(5) Uani 1 1 d . . . . .
C10 C 0.47539(13) 0.1827(4) 0.38015(12) 0.0815(5) Uani 1 1 d . . . . .
C3 C 0.65859(17) 0.7106(4) 0.33387(13) 0.0839(5) Uani 1 1 d . . . . .
C7 C 0.38368(15) 0.1989(4) 0.17647(13) 0.0916(6) Uani 1 1 d . . . . .
C2 C 0.75892(18) 0.8545(4) 0.40388(18) 0.0978(6) Uani 1 1 d . . . . .
C8 C 0.34331(16) 0.0287(4) 0.22723(16) 0.0987(6) Uani 1 1 d . . . . .
C9 C 0.38868(15) 0.0204(4) 0.32895(16) 0.0976(6) Uani 1 1 d . . . . .
H2 H 1.007(2) 0.675(5) 0.5475(19) 0.147(10) Uiso 1 1 d . . . . .
H3A H 0.5970(18) 0.825(4) 0.2959(14) 0.111(6) Uiso 1 1 d . . . . .
H3B H 0.6789(16) 0.613(4) 0.2861(14) 0.099(6) Uiso 1 1 d . . . . .
H6 H 0.5016(15) 0.478(3) 0.1954(12) 0.082(5) Uiso 1 1 d . . . . .
H10 H 0.5060(15) 0.186(3) 0.4476(14) 0.092(5) Uiso 1 1 d . . . . .
H7 H 0.3504(17) 0.210(4) 0.1069(16) 0.113(6) Uiso 1 1 d . . . . .
H8 H 0.281(2) -0.077(5) 0.1881(17) 0.130(8) Uiso 1 1 d . . . . .
H2A H 0.7465(17) 0.926(4) 0.4621(15) 0.108(6) Uiso 1 1 d . . . . .
H2B H 0.779(2) 0.998(5) 0.3719(16) 0.130(8) Uiso 1 1 d . . . . .
H9 H 0.363(2) -0.088(5) 0.3669(17) 0.132(8) Uiso 1 1 d . . . . .

loop_
_atom_site_aniso_label
_atom_site_aniso_U_11
_atom_site_aniso_U_22
_atom_site_aniso_U_33
_atom_site_aniso_U_23
_atom_site_aniso_U_13
_atom_site_aniso_U_12
O3 0.0876(7) 0.1200(10) 0.0572(6) 0.0071(5) 0.0141(5) -0.0225(6)
O1 0.0851(8) 0.1106(9) 0.1069(9) -0.0461(7) 0.0394(7) -0.0204(6)
O2 0.1039(9) 0.0928(8) 0.1117(9) -0.0427(7) 0.0435(8) -0.0272(7)
C5 0.0618(7) 0.0689(8) 0.0560(7) 0.0052(6) 0.0183(5) 0.0096(6)
C4 0.0685(8) 0.0740(8) 0.0578(7) 0.0056(6) 0.0238(6) 0.0060(6)
C6 0.0835(9) 0.0830(10) 0.0578(7) 0.0073(7) 0.0194(7) 0.0145(8)
C1 0.0926(11) 0.0775(9) 0.0923(10) -0.0211(8) 0.0529(9) -0.0307(9)
C10 0.0707(9) 0.1012(12) 0.0678(8) 0.0100(8) 0.0197(7) -0.0070(8)
C3 0.0965(12) 0.0789(10) 0.0815(10) 0.0105(9) 0.0385(9) -0.0020(9)
C7 0.0830(11) 0.1044(13) 0.0668(9) -0.0109(9) 0.0034(8) 0.0169(10)
C2 0.1139(15) 0.0728(10) 0.1191(15) -0.0019(10) 0.0574(12) -0.0154(10)
C8 0.0678(10) 0.1032(13) 0.1047(13) -0.0162(11) 0.0077(9) 0.0004(9)
C9 0.0738(10) 0.1083(14) 0.1044(14) 0.0075(11) 0.0252(9) -0.0143(9)

loop_
_atom_type_symbol
_atom_type_description
_atom_type_scat_dispersion_real
_atom_type_scat_dispersion_imag
_atom_type_scat_source
C C 0.0181 0.0091 'International Tables Vol C Tables 4.2.6.8 and 6.1.1.4'
H H 0.0000 0.0000 'International Tables Vol C Tables 4.2.6.8 and 6.1.1.4'
O O 0.0492 0.0322 'International Tables Vol C Tables 4.2.6.8 and 6.1.1.4'

loop_
_exptl_crystal_face_index_h
_exptl_crystal_face_index_k
_exptl_crystal_face_index_l
_exptl_crystal_face_perp_dist
2 -3 -2 0.1661
-2 3 2 0.1014
3 0 7 0.1463
-3 0 -7 0.1294
-7 0 7 0.0295
7 0 -7 0.0010

loop_
_geom_angle_atom_site_label_1
_geom_angle_atom_site_label_2
_geom_angle_atom_site_label_3
_geom_angle
_geom_angle_site_symmetry_1
_geom_angle_site_symmetry_3
_geom_angle_publ_flag
C1 O2 H2 112.3(15) . . ?
C6 C5 C4 122.53(14) . . ?
C10 C5 C4 118.98(12) . . ?
C10 C5 C6 118.48(14) . . ?
O3 C4 C5 120.84(13) . . ?
O3 C4 C3 119.88(14) . . ?
C5 C4 C3 119.27(12) . . ?
C5 C6 H6 116.1(10) . . ?
C7 C6 C5 120.55(17) . . ?
C7 C6 H6 123.4(10) . . ?
O1 C1 O2 122.12(18) . . ?
O1 C1 C2 122.70(16) . . ?
O2 C1 C2 115.15(16) . . ?
C5 C10 H10 117.0(12) . . ?
C9 C10 C5 120.65(16) . . ?
C9 C10 H10 122.4(12) . . ?
C4 C3 C2 111.96(15) . . ?
C4 C3 H3A 109.3(12) . . ?
C4 C3 H3B 104.9(11) . . ?
C2 C3 H3A 112.4(12) . . ?
C2 C3 H3B 110.9(11) . . ?
H3A C3 H3B 107.0(15) . . ?
C6 C7 H7 119.5(13) . . ?
C8 C7 C6 120.29(16) . . ?
C8 C7 H7 120.2(13) . . ?
C1 C2 C3 113.24(16) . . ?
C1 C2 H2A 105.1(12) . . ?
C1 C2 H2B 106.7(15) . . ?
C3 C2 H2A 113.5(12) . . ?
C3 C2 H2B 112.1(14) . . ?
H2A C2 H2B 105.6(18) . . ?
C7 C8 C9 120.14(18) . . ?
C7 C8 H8 116.9(14) . . ?
C9 C8 H8 122.9(14) . . ?
C10 C9 H9 116.6(15) . . ?
C8 C9 C10 119.9(2) . . ?
C8 C9 H9 123.5(15) . . ?

loop_
_geom_bond_atom_site_label_1
_geom_bond_atom_site_label_2
_geom_bond_distance
_geom_bond_site_symmetry_2
_geom_bond_publ_flag
O3 C4 1.2106(16) . ?
O1 C1 1.2321(19) . ?
O2 C1 1.290(2) . ?
O2 H2 0.99(3) . ?
C5 C4 1.487(2) . ?
C5 C6 1.3893(18) . ?
C5 C10 1.388(2) . ?
C4 C3 1.506(2) . ?
C6 C7 1.373(3) . ?
C6 H6 0.940(17) . ?
C1 C2 1.499(3) . ?
C10 C9 1.380(2) . ?
C10 H10 0.911(18) . ?
C3 C2 1.514(3) . ?
C3 H3A 0.98(2) . ?
C3 H3B 0.97(2) . ?
C7 C8 1.372(3) . ?
C7 H7 0.94(2) . ?
C2 H2A 0.99(2) . ?
C2 H2B 0.97(3) . ?
C8 C9 1.373(3) . ?
C8 H8 0.97(3) . ?
C9 H9 0.93(3) . ?

loop_
_geom_torsion_atom_site_label_1
_geom_torsion_atom_site_label_2
_geom_torsion_atom_site_label_3
_geom_torsion_atom_site_label_4
_geom_torsion
_geom_torsion_site_symmetry_1
_geom_torsion_site_symmetry_2
_geom_torsion_site_symmetry_3
_geom_torsion_site_symmetry_4
_geom_torsion_publ_flag
O3 C4 C3 C2 1.2(2) . . . . ?
O1 C1 C2 C3 22.0(3) . . . . ?
O2 C1 C2 C3 -159.81(16) . . . . ?
C5 C4 C3 C2 -178.45(14) . . . . ?
C5 C6 C7 C8 -0.6(3) . . . . ?
C5 C10 C9 C8 -1.0(3) . . . . ?
C4 C5 C6 C7 178.13(14) . . . . ?
C4 C5 C10 C9 -177.37(15) . . . . ?
C4 C3 C2 C1 68.9(2) . . . . ?
C6 C5 C4 O3 -175.14(14) . . . . ?
C6 C5 C4 C3 4.6(2) . . . . ?
C6 C5 C10 C9 1.5(2) . . . . ?
C6 C7 C8 C9 1.1(3) . . . . ?
C10 C5 C4 O3 3.7(2) . . . . ?
C10 C5 C4 C3 -176.61(15) . . . . ?
C10 C5 C6 C7 -0.7(2) . . . . ?
C7 C8 C9 C10 -0.3(3) . . . . ?

loop_
_exptl_oxdiff_crystal_face_indexfrac_h
_exptl_oxdiff_crystal_face_indexfrac_k
_exptl_oxdiff_crystal_face_indexfrac_l
_exptl_oxdiff_crystal_face_x
_exptl_oxdiff_crystal_face_y
_exptl_oxdiff_crystal_face_z
2.2697 -3.2284 -2.3420 0.5031 0.1479 -0.8515
-2.3388 3.2323 2.1703 -0.5228 -0.1538 0.8384
2.7162 0.0036 7.1459 0.7827 0.2335 0.5770
-2.7295 0.0141 -7.1354 -0.7857 -0.2344 -0.5725
-7.1527 -0.0837 7.4248 0.2677 -0.8992 0.3462
7.1527 0.0837 -7.4248 -0.2677 0.8992 -0.3462
